data_2009863
loop_
_publ_author_name
'Stomberg, R.'
'Li, S.'
'Lundquist, K.'

_publ_section_title
;
 <i>threo</i>-3-Fluoro-2-hydroxy-1,3-diphenyl-1-propanone and
 (1<i>RS</i>,2<i>RS</i>,3<i>RS</i>)-3-fluoro-1,3-diphenyl-1,2-propanediol
;
_journal_issue 7
_journal_name_full 'Acta Crystallographica Section C'
_journal_page_first 1145
_journal_page_last 1148
_journal_paper_doi 10.1107/S0108270193012478
_journal_volume 50
_journal_year 1994
_chemical_formula_moiety 'C15 H15 F1 O2'
_chemical_formula_sum 'C15 H15 F O2'
_chemical_formula_weight 246.28
_space_group_crystal_system monoclinic
_space_group_IT_number 14
_space_group_name_Hall '-P 2yn'
_space_group_name_H-M_alt 'P 1 21/n 1'
_atom_type_scat_source IntTabIV
_cell_angle_alpha 90.
_cell_angle_beta 95.470(10)
_cell_angle_gamma 90.
_cell_formula_units_Z 4
_cell_length_a 5.325(2)
_cell_length_b 9.900(3)
_cell_length_c 23.778(2)
_cell_measurement_reflns_used 24
_cell_measurement_temperature 296
_cell_measurement_theta_max 37.3
_cell_measurement_theta_min 29.0
_cell_volume 1247.8(6)
_diffrn_measurement_device 'Syntex P2~1~'
_diffrn_measurement_method \w-2\q
_diffrn_radiation_type CuK\a
_diffrn_radiation_wavelength 1.54178
_diffrn_reflns_av_R_equivalents 0.022
_diffrn_reflns_limit_h_max 6
_diffrn_reflns_limit_h_min 0
_diffrn_reflns_limit_k_max 11
_diffrn_reflns_limit_k_min 0
_diffrn_reflns_limit_l_max 27
_diffrn_reflns_limit_l_min -27
_diffrn_reflns_number 2378
_diffrn_reflns_theta_max 62.6
_diffrn_standards_interval_count 150
_diffrn_standards_number 3
_exptl_absorpt_coefficient_mu 0.76
_exptl_absorpt_correction_type none
_exptl_crystal_colour colourless
_exptl_crystal_density_diffrn 1.311
_exptl_crystal_description prism
_exptl_crystal_size_max 0.53
_exptl_crystal_size_mid 0.35
_exptl_crystal_size_min 0.17
_refine_diff_density_max 0.14
_refine_diff_density_min -0.14
_refine_ls_goodness_of_fit_obs 1.94
_refine_ls_hydrogen_treatment refall
_refine_ls_number_parameters 223
_refine_ls_number_reflns 1333
_refine_ls_R_factor_obs 0.038
_refine_ls_shift/esd_max 0.02
_refine_ls_structure_factor_coef F
_refine_ls_weighting_details 'w = [\s^2^(F~o~) + 0.03(F~o~)^2^]^-1^'
_refine_ls_weighting_scheme calc
_refine_ls_wR_factor_obs 0.047
_reflns_number_observed 1333
_reflns_number_total 2125
_reflns_observed_criterion I>3\s(I)
_cod_data_source_file ha1075.cif
_cod_data_source_block ha1075_structure_2_of_2
_cod_depositor_comments
;
 Changing the space group from '-P 1' to '-P 2yn' after consulting the
 original publication. All related space group information was changed
 accordingly.

 Antanas Vaitkus,
 2017-07-04

The following automatic conversions were performed:

'_refine_ls_weighting_scheme' value '[\s^2^(F~o~) +
0.03(F~o~)^2^]^-1^' was changed to 'calc'. New tag
'_refine_ls_weighting_details' was created. The value of the new tag
was set to 'w = [\s^2^(F~o~) + 0.03(F~o~)^2^]^-1^'.

Automatic conversion script
Id: cif_fix_values 3143 2015-03-26 13:38:13Z robertas 
;
_cod_original_cell_volume 1247.9(7)
_cod_original_sg_symbol_Hall '-P 2yn'
_cod_original_sg_symbol_H-M 'P 21/n'
_cod_original_formula_sum 'C15 H15 F1 O2'
_cod_database_code 2009863

loop_
_space_group_symop_id
_space_group_symop_operation_xyz
1 x,y,z
2 -x+1/2,y+1/2,-z+1/2
3 -x,-y,-z
4 x+1/2,-y+1/2,z+1/2

loop_
_atom_site_label
_atom_site_fract_x
_atom_site_fract_y
_atom_site_fract_z
C(1) -.2370(4) .2621(3) .66130(10)
C(2) -.0203(5) .1945(3) .68270(10)
C(3) .1057(6) .2335(4) .73350(10)
C(4) .0211(7) .3399(4) .76320(10)
C(5) -.1908(7) .4078(4) .74230(10)
C(6) -.3214(6) .3690(3) .69170(10)
C(7) -.3770(5) .2239(3) .60580(10)
C(8) -.2451(4) .2611(3) .55440(10)
C(9) -.3964(4) .2259(3) .49850(10)
C(10) -.2490(4) .2570(2) .44910(10)
C(11) -.2310(5) .3881(3) .42930(10)
C(12) -.0834(5) .4175(3) .38610(10)
C(13) .0518(5) .3175(3) .36260(10)
C(14) .0359(6) .1878(3) .38180(10)
C(15) -.1147(5) .1565(3) .42410(10)
F -.4176(3) .0835(2) .60468(7)
O(1) -.0093(3) .1964(2) .55913(8)
O(2) -.6249(3) .3031(2) .49705(8)
H(2) .050(5) .124(3) .6600(10)
H(3) .251(6) .187(3) .7490(10)
H(4) .117(7) .365(4) .799(2)
H(5) -.252(6) .476(3) .7620(10)
H(6) -.479(5) .409(3) .6780(10)
H(7) -.550(5) .266(2) .6030(10)
H(8) -.218(4) .359(2) .5550(10)
H(9) -.441(4) .131(2) .4990(10)
H(11) -.319(4) .456(3) .4460(10)
H(12) -.084(5) .508(3) .3730(10)
H(13) .160(5) .337(3) .3340(10)
H(14) .129(5) .118(3) .3670(10)
H(15) -.129(5) .072(3) .4380(10)
H(17) .092(6) .231(3) .5370(10)
H(18) -.700(7) .288(4) .465(2)

loop_
_geom_angle_atom_site_label_1
_geom_angle_atom_site_label_2
_geom_angle_atom_site_label_3
_geom_angle
_geom_angle_publ_flag
C(2) C(1) C(7) 121.7(3) yes
C(1) C(7) C(8) 114.8(2) yes
C(1) C(7) F 109.1(2) yes
C(8) C(7) F 107.9(2) yes
C(7) C(8) C(9) 113.6(2) yes
C(7) C(8) O(1) 107.7(2) yes
C(9) C(8) O(1) 111.0(2) yes
C(8) C(9) C(10) 111.1(2) yes
C(8) C(9) O(2) 105.9(2) yes
C(10) C(9) O(2) 112.1(2) yes
C(9) C(10) C(11) 121.0(2) yes
C(2) C(1) C(6) 118.7(3) yes
C(6) C(1) C(7) 119.6(2) yes
C(1) C(2) C(3) 120.2(3) yes
C(2) C(3) C(4) 120.7(3) yes
C(3) C(4) C(5) 119.5(3) yes
C(4) C(5) C(6) 120.5(3) yes
C(1) C(6) C(5) 120.3(3) yes
C(9) C(10) C(15) 120.9(2) yes
C(11) C(10) C(15) 118.0(2) yes
C(10) C(11) C(12) 120.8(3) yes
C(11) C(12) C(13) 120.5(3) yes
C(12) C(13) C(14) 119.2(3) yes
C(13) C(14) C(15) 120.9(3) yes
C(10) C(15) C(14) 120.6(3) yes

loop_
_geom_bond_atom_site_label_1
_geom_bond_atom_site_label_2
_geom_bond_distance
_geom_bond_publ_flag
C(1) C(2) 1.388(4) yes
C(1) C(6) 1.380(4) yes
C(1) C(7) 1.502(3) yes
C(2) C(3) 1.380(4) yes
C(3) C(4) 1.369(5) yes
C(4) C(5) 1.365(5) yes
C(5) C(6) 1.387(4) yes
C(7) C(8) 1.512(3) yes
C(7) F 1.407(3) yes
C(8) C(9) 1.528(3) yes
C(8) O(1) 1.405(3) yes
C(9) C(10) 1.505(3) yes
C(9) O(2) 1.435(3) yes
C(10) C(11) 1.387(3) yes
C(10) C(15) 1.392(4) yes
C(11) C(12) 1.382(4) yes
C(12) C(13) 1.374(4) yes
C(13) C(14) 1.369(4) yes
C(14) C(15) 1.380(4) yes
C(2) H(2) 0.98(3) no
C(3) H(3) 0.94(3) no
C(4) H(4) 0.98(4) no
C(5) H(5) 0.90(3) no
C(6) H(6) 0.95(3) no
C(7) H(7) 1.01(2) no
C(8) H(8) 0.98(2) no
C(9) H(9) 0.97(2) no
C(11) H(11) 0.92(2) no
C(12) H(12) 0.95(3) no
C(13) H(13) 0.96(3) no
C(14) H(14) 0.94(3) no
C(15) H(15) 0.91(3) no
O(1) H(17) 0.87(3) no
O(2) H(18) 0.85(4) no

loop_
_geom_torsion_atom_site_label_1
_geom_torsion_atom_site_label_2
_geom_torsion_atom_site_label_3
_geom_torsion_atom_site_label_4
_geom_torsion
_geom_torsion_publ_flag
C(1) C(7) C(8) C(9) -177.8(2) yes
C(1) C(7) C(8) O(1) 58.7(3) yes
C(1) C(7) C(8) H(C8) -59.0(10) no
C(2) C(1) C(7) C(8) -71.7(3) yes
C(6) C(1) C(7) C(8) 106.8(3) yes
C(2) C(1) C(7) F 49.6(3) yes
C(6) C(1) C(7) F -131.9(3) yes
C(2) C(1) C(7) H(C7) 165.0(10) no
C(2) C(1) C(7) H(C7) -17.0(10) no
C(7) C(8) C(9) C(10) -176.4(2) yes
C(7) C(8) C(9) O(2) 61.6(3) yes
C(7) C(8) C(9) H(C9) -54.0(10) no
C(7) C(8) O(1) H(O1) -163(2) no
C(8) C(9) C(10) C(11) -79.1(3) yes
C(8) C(9) C(10) C(15) 97.2(3) yes
C(8) C(9) O(2) H(O2) 175(3) no
C(9) C(8) C(7) F 60.2(3) yes
C(9) C(8) C(7) H(C7) -54.0(10) no
C(9) C(8) O(1) H(O1) 72(2) no
C(10) C(9) C(8) O(1) -54.8(3) yes
C(10) C(9) C(8) H(C8) 64.0(10) no
C(10) C(9) O(2) H(O2) 53(3) no
C(11) C(10) C(9) O(2) 39.3(3) yes
C(15) C(10) C(9) O(2) -144.5(2) yes
C(11) C(10) C(9) H(C9) 160.0(10) no
F C(7) C(8) O(1) -63.2(2) yes
F C(7) C(8) H(C8) 179.0(10) no
O(1) C(8) C(7) H(C7) -178.0(10) no
O(1) C(8) C(9) O(2) -176.8(2) yes
O(1) C(8) C(9) H(C9) 67.0(10) no
O(2) C(9) C(8) H(C8) -58.0(10) no
H(C7) C(7) C(8) H(C8) 65(2) no
C(C8) C(8) C(9) H(C9) -174(2) no
H(C8) C(8) O(1) H(01) -46(3) no
